data_7232951
loop_
_publ_author_name
'Yang, Kai'
'Gao, Juan-Juan'
'Luo, Shi-He'
'Wu, Han-Qing'
'Pang, Chu-Ming'
'Wang, Bo-Wen'
'Chen, Xiao-Yun'
'Wang, Zhao-Yang'

_publ_section_title
;
 Quick construction of a C--N bond from arylsulfonyl hydrazides and
 Csp2--X compounds promoted by DMAP at room temperature
;
_journal_issue 35
_journal_name_full 'RSC Advances'
_journal_page_first 19917
_journal_paper_doi 10.1039/C9RA03403J
_journal_volume 9
_journal_year 2019
_chemical_formula_moiety 'C12 H13 Br N2 O5 S'
_chemical_formula_sum 'C12 H13 Br N2 O5 S'
_chemical_formula_weight 377.21
_space_group_crystal_system monoclinic
_space_group_IT_number 14
_space_group_name_Hall '-P 2yn'
_space_group_name_H-M_alt 'P 1 21/n 1'
_symmetry_space_group_name_Hall '-P 2yn'
_symmetry_space_group_name_H-M 'P 1 21/n 1'
_atom_sites_solution_hydrogens mixed
_atom_sites_solution_primary dual
_audit_block_doi 10.5517/ccdc.csd.cc2198zm
_audit_creation_date 2018-10-09
_audit_creation_method
;
Olex2 1.2-beta
(compiled 2018.05.29 svn.r3508 for OlexSys, GUI svn.r5506)
;
_audit_update_record
;
2018-12-18 deposited with the CCDC.    2019-06-18 downloaded from the CCDC.
;
_cell_angle_alpha 90
_cell_angle_beta 105.550(7)
_cell_angle_gamma 90
_cell_formula_units_Z 4
_cell_length_a 8.4406(6)
_cell_length_b 12.7982(11)
_cell_length_c 14.3406(11)
_cell_measurement_reflns_used 1758
_cell_measurement_temperature 293.15
_cell_measurement_theta_max 23.8830
_cell_measurement_theta_min 3.6650
_cell_volume 1492.4(2)
_computing_cell_refinement 'CrysAlisPro 1.171.38.41 (Rigaku OD, 2015)'
_computing_data_collection 'CrysAlisPro 1.171.38.41 (Rigaku OD, 2015)'
_computing_data_reduction 'CrysAlisPro 1.171.38.41 (Rigaku OD, 2015)'
_computing_molecular_graphics 'Olex2 (Dolomanov et al., 2009)'
_computing_publication_material 'Olex2 (Dolomanov et al., 2009)'
_computing_structure_refinement 'ShelXL (Sheldrick, 2015)'
_computing_structure_solution 'ShelXT (Sheldrick, 2015)'
_diffrn_ambient_temperature 293.15
_diffrn_detector 'CCD plate'
_diffrn_detector_area_resol_mean 16.1213
_diffrn_detector_type Eos
_diffrn_measured_fraction_theta_full 0.997
_diffrn_measured_fraction_theta_max 0.839
_diffrn_measurement_details
;
List of Runs (angles in degrees, time in seconds):

  # Type    Start    End  Width  t~exp~   \w     \q     \k     \f   Frames
#--------------------------------------------------------------------------
  1  \w    -14.00  12.00   1.00    7.50    --   15.49 -38.00 120.00   26
  2  \w    -20.00  23.00   1.00    7.50    --  -16.12 -99.00 120.00   43
  3  \w     -3.00  82.00   1.00    7.50    --   15.49  38.00 150.00   85
  4  \w    -37.00  38.00   1.00    7.50    --  -16.12  77.00   0.00   75
;
_diffrn_measurement_device 'four-circle diffractometer'
_diffrn_measurement_device_type 'Xcalibur, Eos, Gemini'
_diffrn_measurement_method '\w scans'
_diffrn_orient_matrix_type 'CrysAlisPro convention (1999,Acta A55,543-557)'
_diffrn_orient_matrix_UB_11 0.0680936000
_diffrn_orient_matrix_UB_12 -0.0127796000
_diffrn_orient_matrix_UB_13 0.0394872000
_diffrn_orient_matrix_UB_21 -0.0142564000
_diffrn_orient_matrix_UB_22 -0.0538224000
_diffrn_orient_matrix_UB_23 -0.0105552000
_diffrn_orient_matrix_UB_31 0.0527605000
_diffrn_orient_matrix_UB_32 0.0019854000
_diffrn_orient_matrix_UB_33 -0.0310756000
_diffrn_radiation_monochromator graphite
_diffrn_radiation_probe x-ray
_diffrn_radiation_type MoK\a
_diffrn_radiation_wavelength 0.71073
_diffrn_reflns_av_R_equivalents 0.0298
_diffrn_reflns_av_unetI/netI 0.0571
_diffrn_reflns_Laue_measured_fraction_full 0.997
_diffrn_reflns_Laue_measured_fraction_max 0.839
_diffrn_reflns_limit_h_max 10
_diffrn_reflns_limit_h_min -10
_diffrn_reflns_limit_k_max 17
_diffrn_reflns_limit_k_min -16
_diffrn_reflns_limit_l_max 19
_diffrn_reflns_limit_l_min -19
_diffrn_reflns_number 7339
_diffrn_reflns_point_group_measured_fraction_full 0.997
_diffrn_reflns_point_group_measured_fraction_max 0.839
_diffrn_reflns_theta_full 25.242
_diffrn_reflns_theta_max 29.285
_diffrn_reflns_theta_min 3.351
_diffrn_source 'fine-focus sealed X-ray tube'
_diffrn_source_type 'Enhance (Mo) X-ray Source'
_exptl_absorpt_coefficient_mu 2.916
_exptl_absorpt_correction_T_max 1.00000
_exptl_absorpt_correction_T_min 0.60038
_exptl_absorpt_correction_type multi-scan
_exptl_absorpt_process_details
;
CrysAlisPro 1.171.38.41 (Rigaku Oxford Diffraction, 2015)
Empirical absorption correction using spherical harmonics,
 implemented in SCALE3 ABSPACK scaling algorithm.
;
_exptl_crystal_colour colourless
_exptl_crystal_colour_primary colourless
_exptl_crystal_density_diffrn 1.679
_exptl_crystal_description block
_exptl_crystal_F_000 760
_exptl_crystal_size_max 0.14
_exptl_crystal_size_mid 0.12
_exptl_crystal_size_min 0.1
_refine_diff_density_max 0.506
_refine_diff_density_min -0.556
_refine_diff_density_rms 0.076
_refine_ls_extinction_method none
_refine_ls_goodness_of_fit_ref 1.018
_refine_ls_hydrogen_treatment constr
_refine_ls_matrix_type full
_refine_ls_number_parameters 192
_refine_ls_number_reflns 3418
_refine_ls_number_restraints 0
_refine_ls_restrained_S_all 1.018
_refine_ls_R_factor_all 0.0969
_refine_ls_R_factor_gt 0.0528
_refine_ls_shift/su_max 0.000
_refine_ls_shift/su_mean 0.000
_refine_ls_structure_factor_coef Fsqd
_refine_ls_weighting_details 'w=1/[\s^2^(Fo^2^)+(0.0369P)^2^+1.3078P] where P=(Fo^2^+2Fc^2^)/3'
_refine_ls_weighting_scheme calc
_refine_ls_wR_factor_gt 0.0940
_refine_ls_wR_factor_ref 0.1100
_reflns_Friedel_coverage 0.000
_reflns_number_gt 2197
_reflns_number_total 3418
_reflns_threshold_expression 'I > 2\s(I)'
_cod_data_source_file c9ra03403j2.cif
_cod_data_source_block exp_5932
_cod_database_code 7232951
_shelx_shelxl_version_number 2014/7
_shelx_space_group_comment
;
The symmetry employed for this shelxl refinement is uniquely defined
by the following loop, which should always be used as a source of
symmetry information in preference to the above space-group names.
They are only intended as comments.
;
_shelx_estimated_absorpt_t_max 0.759
_shelx_estimated_absorpt_t_min 0.686
_reflns_odcompleteness_completeness 99.59
_reflns_odcompleteness_iscentric 1
_reflns_odcompleteness_theta 26.32
_olex2_refinement_description
;
1. Fixed Uiso
 At 1.2 times of:
  All C(H) groups, All N(H,H) groups
 At 1.5 times of:
  All C(H,H,H) groups
2.a Riding coordinates:
 N2(H2A,H2B)
2.b Ternary CH refined with riding coordinates:
 C3(H3)
2.c Aromatic/amide H refined with riding coordinates:
 C7(H7), C8(H8), C10(H10), C11(H11)
2.d Idealised Me refined as rotating group:
 C4(H4A,H4B,H4C), C12(H12A,H12B,H12C)
;
_olex2_submission_special_instructions 'No special instructions were received'
_oxdiff_exptl_absorpt_empirical_details
;
Empirical correction (ABSPACK) includes:
- Absorption correction using spherical harmonics
- Frame scaling
;
_oxdiff_exptl_absorpt_empirical_full_max 1.467
_oxdiff_exptl_absorpt_empirical_full_min 0.714

loop_
_space_group_symop_operation_xyz
'x, y, z'
'-x+1/2, y+1/2, -z+1/2'
'-x, -y, -z'
'x-1/2, -y-1/2, z-1/2'

loop_
_atom_site_label
_atom_site_type_symbol
_atom_site_fract_x
_atom_site_fract_y
_atom_site_fract_z
_atom_site_U_iso_or_equiv
_atom_site_adp_type
_atom_site_occupancy
_atom_site_site_symmetry_order
_atom_site_calc_flag
_atom_site_refinement_flags_posn
Br1 Br 0.40426(5) 0.62200(4) 0.66727(3) 0.06134(18) Uani 1 1 d .
S1 S 0.96546(11) 0.71659(8) 0.63595(7) 0.0427(3) Uani 1 1 d .
O1 O 0.6909(4) 0.4000(2) 0.59640(19) 0.0502(7) Uani 1 1 d .
O2 O 0.9448(3) 0.4526(2) 0.69444(18) 0.0537(8) Uani 1 1 d .
O3 O 0.9920(3) 0.6449(2) 0.5648(2) 0.0539(8) Uani 1 1 d .
O4 O 1.0971(3) 0.7427(2) 0.7186(2) 0.0585(8) Uani 1 1 d .
O5 O 0.4281(4) 0.3866(3) 0.5984(2) 0.0766(10) Uani 1 1 d .
N1 N 0.8163(4) 0.6648(3) 0.6788(2) 0.0470(8) Uani 1 1 d .
N2 N 0.7672(4) 0.7235(3) 0.7498(3) 0.0628(11) Uani 1 1 d .
H2A H 0.6866 0.7024 0.7710 0.075 Uiso 1 1 d R
H2B H 0.8180 0.7803 0.7718 0.075 Uiso 1 1 d R
C1 C 0.5781(4) 0.5475(3) 0.6426(2) 0.0382(9) Uani 1 1 d .
C2 C 0.5510(5) 0.4379(4) 0.6114(3) 0.0491(11) Uani 1 1 d .
C3 C 0.8172(5) 0.4798(3) 0.6171(3) 0.0385(9) Uani 1 1 d .
H3 H 0.8561 0.4947 0.5600 0.046 Uiso 1 1 calc R
C4 C 1.0649(6) 0.3856(4) 0.6700(4) 0.0747(15) Uani 1 1 d .
H4A H 1.1103 0.4200 0.6236 0.112 Uiso 1 1 calc GR
H4B H 1.0132 0.3215 0.6430 0.112 Uiso 1 1 calc GR
H4C H 1.1512 0.3705 0.7273 0.112 Uiso 1 1 calc GR
C5 C 0.7314(4) 0.5740(3) 0.6453(2) 0.0342(8) Uani 1 1 d .
C6 C 0.8793(4) 0.8328(3) 0.5806(3) 0.0392(9) Uani 1 1 d .
C7 C 0.9168(5) 0.9262(3) 0.6290(3) 0.0521(11) Uani 1 1 d .
H7 H 0.9903 0.9280 0.6903 0.062 Uiso 1 1 calc R
C8 C 0.8450(6) 1.0166(4) 0.5863(3) 0.0589(12) Uani 1 1 d .
H8 H 0.8688 1.0792 0.6200 0.071 Uiso 1 1 calc R
C9 C 0.7383(5) 1.0170(4) 0.4945(3) 0.0533(11) Uani 1 1 d .
C10 C 0.7048(6) 0.9226(4) 0.4465(3) 0.0626(13) Uani 1 1 d .
H10 H 0.6341 0.9213 0.3844 0.075 Uiso 1 1 calc R
C11 C 0.7730(5) 0.8303(4) 0.4881(3) 0.0536(11) Uani 1 1 d .
H11 H 0.7484 0.7675 0.4548 0.064 Uiso 1 1 calc R
C12 C 0.6607(7) 1.1172(4) 0.4497(4) 0.0829(17) Uani 1 1 d .
H12A H 0.6466 1.1633 0.4997 0.124 Uiso 1 1 calc GR
H12B H 0.5555 1.1024 0.4057 0.124 Uiso 1 1 calc GR
H12C H 0.7305 1.1497 0.4152 0.124 Uiso 1 1 calc GR

loop_
_atom_site_aniso_label
_atom_site_aniso_U_11
_atom_site_aniso_U_22
_atom_site_aniso_U_33
_atom_site_aniso_U_23
_atom_site_aniso_U_13
_atom_site_aniso_U_12
Br1 0.0402(2) 0.0617(3) 0.0820(3) 0.0190(3) 0.0161(2) 0.0131(2)
S1 0.0329(5) 0.0376(6) 0.0584(6) -0.0014(5) 0.0133(4) -0.0048(4)
O1 0.069(2) 0.0304(16) 0.0552(17) -0.0093(14) 0.0236(15) -0.0124(14)
O2 0.0520(16) 0.063(2) 0.0440(15) 0.0029(15) 0.0097(13) 0.0261(15)
O3 0.0503(17) 0.0448(18) 0.0750(19) -0.0059(16) 0.0315(15) 0.0020(14)
O4 0.0394(16) 0.058(2) 0.0686(19) 0.0019(16) -0.0012(14) -0.0058(14)
O5 0.079(2) 0.076(3) 0.079(2) -0.017(2) 0.0284(18) -0.045(2)
N1 0.050(2) 0.0337(19) 0.065(2) -0.0120(18) 0.0301(17) -0.0109(16)
N2 0.074(2) 0.049(2) 0.083(3) -0.033(2) 0.053(2) -0.026(2)
C1 0.035(2) 0.036(2) 0.0395(19) 0.0100(19) 0.0038(16) 0.0015(17)
C2 0.058(3) 0.049(3) 0.038(2) 0.004(2) 0.0086(19) -0.015(2)
C3 0.047(2) 0.031(2) 0.038(2) 0.0005(18) 0.0130(17) 0.0002(18)
C4 0.068(3) 0.084(4) 0.080(3) 0.009(3) 0.033(3) 0.035(3)
C5 0.0369(19) 0.031(2) 0.0334(18) 0.0072(17) 0.0075(15) 0.0001(17)
C6 0.037(2) 0.037(2) 0.045(2) -0.003(2) 0.0130(17) -0.0077(17)
C7 0.068(3) 0.044(3) 0.041(2) -0.004(2) 0.0082(19) -0.006(2)
C8 0.086(3) 0.038(3) 0.055(3) -0.004(2) 0.022(2) -0.004(2)
C9 0.059(3) 0.046(3) 0.058(3) 0.009(2) 0.021(2) 0.000(2)
C10 0.061(3) 0.066(3) 0.051(3) 0.008(3) -0.001(2) 0.002(3)
C11 0.053(3) 0.046(3) 0.057(3) -0.009(2) 0.005(2) -0.010(2)
C12 0.103(4) 0.065(4) 0.085(4) 0.028(3) 0.032(3) 0.021(3)

loop_
_atom_type_symbol
_atom_type_description
_atom_type_scat_dispersion_real
_atom_type_scat_dispersion_imag
_atom_type_scat_source
C C 0.0033 0.0016 'International Tables Vol C Tables 4.2.6.8 and 6.1.1.4'
H H 0.0000 0.0000 'International Tables Vol C Tables 4.2.6.8 and 6.1.1.4'
Br Br -0.2901 2.4595 'International Tables Vol C Tables 4.2.6.8 and 6.1.1.4'
N N 0.0061 0.0033 'International Tables Vol C Tables 4.2.6.8 and 6.1.1.4'
O O 0.0106 0.0060 'International Tables Vol C Tables 4.2.6.8 and 6.1.1.4'
S S 0.1246 0.1234 'International Tables Vol C Tables 4.2.6.8 and 6.1.1.4'

loop_
_geom_angle_atom_site_label_1
_geom_angle_atom_site_label_2
_geom_angle_atom_site_label_3
_geom_angle
O3 S1 N1 106.47(16)
O3 S1 C6 110.26(18)
O4 S1 O3 120.31(18)
O4 S1 N1 106.33(18)
O4 S1 C6 108.28(19)
N1 S1 C6 103.89(17)
C2 O1 C3 110.0(3)
C3 O2 C4 114.0(3)
N2 N1 S1 116.6(3)
C5 N1 S1 125.1(3)
C5 N1 N2 118.2(3)
N1 N2 H2A 120.0
N1 N2 H2B 120.0
H2A N2 H2B 120.0
C2 C1 Br1 118.7(3)
C5 C1 Br1 132.5(3)
C5 C1 C2 108.8(4)
O1 C2 C1 108.7(3)
O5 C2 O1 122.5(4)
O5 C2 C1 128.8(4)
O1 C3 H3 111.1
O1 C3 C5 103.8(3)
O2 C3 O1 111.3(3)
O2 C3 H3 111.1
O2 C3 C5 108.3(3)
C5 C3 H3 111.1
O2 C4 H4A 109.5
O2 C4 H4B 109.5
O2 C4 H4C 109.5
H4A C4 H4B 109.5
H4A C4 H4C 109.5
H4B C4 H4C 109.5
N1 C5 C3 121.4(3)
C1 C5 N1 129.4(4)
C1 C5 C3 108.7(3)
C7 C6 S1 119.8(3)
C7 C6 C11 120.3(4)
C11 C6 S1 119.8(3)
C6 C7 H7 120.2
C8 C7 C6 119.5(4)
C8 C7 H7 120.2
C7 C8 H8 119.1
C7 C8 C9 121.7(4)
C9 C8 H8 119.1
C8 C9 C10 117.7(4)
C8 C9 C12 120.6(5)
C10 C9 C12 121.7(4)
C9 C10 H10 119.1
C11 C10 C9 121.9(4)
C11 C10 H10 119.1
C6 C11 H11 120.6
C10 C11 C6 118.8(4)
C10 C11 H11 120.6
C9 C12 H12A 109.5
C9 C12 H12B 109.5
C9 C12 H12C 109.5
H12A C12 H12B 109.5
H12A C12 H12C 109.5
H12B C12 H12C 109.5

loop_
_geom_bond_atom_site_label_1
_geom_bond_atom_site_label_2
_geom_bond_distance
Br1 C1 1.862(4)
S1 O3 1.434(3)
S1 O4 1.430(3)
S1 N1 1.679(3)
S1 C6 1.750(4)
O1 C2 1.346(5)
O1 C3 1.448(4)
O2 C3 1.368(4)
O2 C4 1.441(5)
O5 C2 1.199(5)
N1 N2 1.413(4)
N1 C5 1.382(5)
N2 H2A 0.8597
N2 H2B 0.8598
C1 C2 1.472(6)
C1 C5 1.328(5)
C3 H3 0.9800
C3 C5 1.517(5)
C4 H4A 0.9600
C4 H4B 0.9600
C4 H4C 0.9600
C6 C7 1.376(5)
C6 C11 1.388(5)
C7 H7 0.9300
C7 C8 1.372(6)
C8 H8 0.9300
C8 C9 1.381(6)
C9 C10 1.381(6)
C9 C12 1.503(6)
C10 H10 0.9300
C10 C11 1.378(6)
C11 H11 0.9300
C12 H12A 0.9600
C12 H12B 0.9600
C12 H12C 0.9600

loop_
_geom_torsion_atom_site_label_1
_geom_torsion_atom_site_label_2
_geom_torsion_atom_site_label_3
_geom_torsion_atom_site_label_4
_geom_torsion
Br1 C1 C2 O1 179.1(2)
Br1 C1 C2 O5 0.3(6)
Br1 C1 C5 N1 8.3(6)
Br1 C1 C5 C3 -179.6(3)
S1 N1 C5 C1 -149.7(3)
S1 N1 C5 C3 39.1(5)
S1 C6 C7 C8 -178.1(3)
S1 C6 C11 C10 179.1(3)
O1 C3 C5 N1 174.3(3)
O1 C3 C5 C1 1.4(4)
O2 C3 C5 N1 55.9(4)
O2 C3 C5 C1 -116.9(3)
O3 S1 N1 N2 -179.1(3)
O3 S1 N1 C5 -3.8(4)
O3 S1 C6 C7 -147.2(3)
O3 S1 C6 C11 32.9(4)
O4 S1 N1 N2 51.5(3)
O4 S1 N1 C5 -133.2(3)
O4 S1 C6 C7 -13.7(4)
O4 S1 C6 C11 166.4(3)
N1 S1 C6 C7 99.0(3)
N1 S1 C6 C11 -80.8(3)
N2 N1 C5 C1 25.5(6)
N2 N1 C5 C3 -145.7(3)
C2 O1 C3 O2 115.1(3)
C2 O1 C3 C5 -1.2(4)
C2 C1 C5 N1 -173.2(4)
C2 C1 C5 C3 -1.1(4)
C3 O1 C2 O5 179.4(4)
C3 O1 C2 C1 0.6(4)
C4 O2 C3 O1 83.9(4)
C4 O2 C3 C5 -162.6(4)
C5 C1 C2 O1 0.4(4)
C5 C1 C2 O5 -178.4(4)
C6 S1 N1 N2 -62.7(3)
C6 S1 N1 C5 112.6(3)
C6 C7 C8 C9 -1.5(7)
C7 C6 C11 C10 -0.8(6)
C7 C8 C9 C10 0.3(7)
C7 C8 C9 C12 179.7(4)
C8 C9 C10 C11 0.7(7)
C9 C10 C11 C6 -0.4(7)
C11 C6 C7 C8 1.8(6)
C12 C9 C10 C11 -178.7(4)
